data_4036920
loop_
_publ_author_name
'Huan, Feng'
'Chen, Qing-Yun'
'Guo, Yong'

_publ_section_title
;
 Visible Light-Induced Photoredox Construction of Trifluoromethylated
 Quaternary Carbon Centers from Trifluoromethylated Tertiary Bromides.
;
_journal_issue 16
_journal_name_full 'The Journal of organic chemistry'
_journal_page_first 7051
_journal_page_last 7063
_journal_paper_doi 10.1021/acs.joc.6b00930
_journal_volume 81
_journal_year 2016
_chemical_formula_moiety 'C15 H14 Br F4 N O3'
_chemical_formula_sum 'C15 H14 Br F4 N O3'
_chemical_formula_weight 412.18
_space_group_crystal_system monoclinic
_space_group_IT_number 14
_space_group_name_Hall '-P 2yn'
_space_group_name_H-M_alt 'P 1 21/n 1'
_atom_sites_solution_hydrogens geom
_atom_sites_solution_primary direct
_audit_creation_date 2015-12-09
_audit_creation_method
;
Olex2 1.2
(compiled 2014.07.22 svn.r2960 for OlexSys, GUI svn.r4862)
;
_cell_angle_alpha 90
_cell_angle_beta 90.319(3)
_cell_angle_gamma 90
_cell_formula_units_Z 4
_cell_length_a 10.9041(16)
_cell_length_b 10.6234(16)
_cell_length_c 14.133(2)
_cell_measurement_reflns_used 2561
_cell_measurement_temperature 293
_cell_measurement_theta_max 23.94
_cell_measurement_theta_min 2.35
_cell_volume 1637.1(4)
_computing_cell_refinement 'SAINT v7.68A (Bruker, 2009)'
_computing_data_reduction 'SAINT v7.68A (Bruker, 2009)'
_computing_molecular_graphics 'Olex2 (Dolomanov et al., 2009)'
_computing_publication_material 'Olex2 (Dolomanov et al., 2009)'
_computing_structure_refinement 'XL (Sheldrick, 2008)'
_computing_structure_solution 'ShelXS (Sheldrick, 2008)'
_diffrn_ambient_temperature 293.15
_diffrn_measured_fraction_theta_full 1.000
_diffrn_measured_fraction_theta_max 0.995
_diffrn_measurement_device_type 'Bruker APEX-II CCD'
_diffrn_measurement_method '\f and \w scans'
_diffrn_radiation_monochromator graphite
_diffrn_radiation_type MoK\a
_diffrn_radiation_wavelength 0.71073
_diffrn_reflns_av_R_equivalents 0.0427
_diffrn_reflns_av_unetI/netI 0.0456
_diffrn_reflns_Laue_measured_fraction_full 1.000
_diffrn_reflns_Laue_measured_fraction_max 0.995
_diffrn_reflns_limit_h_max 14
_diffrn_reflns_limit_h_min -14
_diffrn_reflns_limit_k_max 13
_diffrn_reflns_limit_k_min -13
_diffrn_reflns_limit_l_max 18
_diffrn_reflns_limit_l_min -14
_diffrn_reflns_number 13215
_diffrn_reflns_point_group_measured_fraction_full 1.000
_diffrn_reflns_point_group_measured_fraction_max 0.995
_diffrn_reflns_theta_full 26.000
_diffrn_reflns_theta_max 27.710
_diffrn_reflns_theta_min 2.353
_diffrn_standards_number 0
_exptl_absorpt_coefficient_mu 2.567
_exptl_absorpt_correction_T_max 0.7456
_exptl_absorpt_correction_T_min 0.4920
_exptl_absorpt_correction_type multi-scan
_exptl_absorpt_process_details
;
SADABS-2008/1 (Bruker,2008) was used for absorption correction.
wR2(int) was 0.1373 before and 0.0361 after correction.
The Ratio of minimum to maximum transmission is 0.6599.
The \l/2 correction factor is 0.0015.
;
_exptl_crystal_colour colourless
_exptl_crystal_density_diffrn 1.672
_exptl_crystal_description block
_exptl_crystal_F_000 824
_exptl_crystal_size_max 0.2
_exptl_crystal_size_mid 0.15
_exptl_crystal_size_min 0.12
_refine_diff_density_max 0.217
_refine_diff_density_min -0.499
_refine_diff_density_rms 0.063
_refine_ls_extinction_method none
_refine_ls_goodness_of_fit_ref 0.996
_refine_ls_hydrogen_treatment constr
_refine_ls_matrix_type full
_refine_ls_number_parameters 218
_refine_ls_number_reflns 3822
_refine_ls_number_restraints 0
_refine_ls_restrained_S_all 0.996
_refine_ls_R_factor_all 0.0998
_refine_ls_R_factor_gt 0.0420
_refine_ls_shift/su_max 0.011
_refine_ls_shift/su_mean 0.000
_refine_ls_structure_factor_coef Fsqd
_refine_ls_weighting_details 'w=1/[\s^2^(Fo^2^)+(0.0578P)^2^+0.0435P] where P=(Fo^2^+2Fc^2^)/3'
_refine_ls_weighting_scheme calc
_refine_ls_wR_factor_gt 0.0941
_refine_ls_wR_factor_ref 0.1149
_reflns_Friedel_coverage 0.000
_reflns_number_gt 2119
_reflns_number_total 3822
_reflns_threshold_expression 'I > 2\s(I)'
_cod_data_source_file jo6b00930_si_001.cif
_cod_data_source_block mo_dm15895_0m
_cod_database_code 4036920
_shelxl_version_number 2014-3
_shelx_space_group_comment
;
The symmetry employed for this shelxl refinement is uniquely defined
by the following loop, which should always be used as a source of
symmetry information in preference to the above space-group names.
They are only intended as comments.
;
_shelx_estimated_absorpt_t_max 0.748
_shelx_estimated_absorpt_t_min 0.628
_olex2_refinement_description
;
1. Fixed Uiso
 At 1.2 times of:
  All C(H) groups, All C(H,H) groups
 At 1.5 times of:
  All C(H,H,H) groups
2.a Ternary CH refined with riding coordinates:
 C4(H4)
2.b Secondary CH2 refined with riding coordinates:
 C3(H3A,H3B), C5(H5A,H5B), C6(H6A,H6B)
2.c Aromatic/amide H refined with riding coordinates:
 C11(H11), C12(H12), C14(H14), C15(H15)
2.d Idealised Me refined as rotating group:
 C9(H9A,H9B,H9C)
;
_olex2_submission_special_instructions 'No special instructions were received'

loop_
_space_group_symop_operation_xyz
'x, y, z'
'-x+1/2, y+1/2, -z+1/2'
'-x, -y, -z'
'x-1/2, -y-1/2, z-1/2'

loop_
_atom_site_label
_atom_site_type_symbol
_atom_site_fract_x
_atom_site_fract_y
_atom_site_fract_z
_atom_site_U_iso_or_equiv
_atom_site_adp_type
_atom_site_occupancy
_atom_site_site_symmetry_order
_atom_site_calc_flag
_atom_site_refinement_flags_posn
Br1 Br 0.80569(3) 0.77934(4) 0.90469(3) 0.08175(19) Uani 1 1 d .
F1 F 0.92360(17) 0.8856(2) 0.51438(14) 0.0840(6) Uani 1 1 d .
F2 F 0.96212(16) 0.7271(2) 0.59994(14) 0.0801(6) Uani 1 1 d .
F3 F 0.88992(17) 0.8924(2) 0.66256(14) 0.0835(6) Uani 1 1 d .
F4 F 0.12279(16) 1.0504(2) 0.68606(15) 0.0948(7) Uani 1 1 d .
O1 O 0.74306(19) 0.60270(19) 0.68543(13) 0.0571(5) Uani 1 1 d .
O2 O 0.8260(2) 0.6615(3) 0.43748(18) 0.0892(8) Uani 1 1 d .
O3 O 0.63124(19) 0.6428(2) 0.47877(13) 0.0615(6) Uani 1 1 d .
N1 N 0.63262(18) 0.78225(19) 0.70842(14) 0.0353(5) Uani 1 1 d .
C1 C 0.7098(2) 0.7069(3) 0.66246(18) 0.0401(6) Uani 1 1 d .
C2 C 0.7516(2) 0.7749(3) 0.57204(18) 0.0405(6) Uani 1 1 d .
C3 C 0.6634(2) 0.8869(3) 0.56498(18) 0.0445(6) Uani 1 1 d .
H3A H 0.5970 0.8686 0.5212 0.053 Uiso 1 1 calc R
H3B H 0.7062 0.9615 0.5434 0.053 Uiso 1 1 calc R
C4 C 0.6140(2) 0.9065(2) 0.66530(16) 0.0371(6) Uani 1 1 d .
H4 H 0.6644 0.9691 0.6985 0.045 Uiso 1 1 calc R
C5 C 0.5834(2) 0.7513(3) 0.80060(18) 0.0436(7) Uani 1 1 d .
H5A H 0.5975 0.6626 0.8129 0.052 Uiso 1 1 calc R
H5B H 0.4954 0.7648 0.7994 0.052 Uiso 1 1 calc R
C6 C 0.6379(3) 0.8266(3) 0.88005(19) 0.0526(7) Uani 1 1 d .
H6A H 0.5899 0.8137 0.9368 0.063 Uiso 1 1 calc R
H6B H 0.6345 0.9153 0.8641 0.063 Uiso 1 1 calc R
C7 C 0.8825(3) 0.8195(3) 0.5867(2) 0.0590(8) Uani 1 1 d .
C8 C 0.7438(3) 0.6866(3) 0.4884(2) 0.0520(7) Uani 1 1 d .
C9 C 0.6108(4) 0.5551(4) 0.4023(2) 0.0793(11) Uani 1 1 d .
H9A H 0.6199 0.5977 0.3429 0.119 Uiso 1 1 calc GR
H9B H 0.5294 0.5212 0.4066 0.119 Uiso 1 1 calc GR
H9C H 0.6694 0.4879 0.4065 0.119 Uiso 1 1 calc GR
C10 C 0.4821(2) 0.9458(2) 0.66806(16) 0.0371(6) Uani 1 1 d .
C11 C 0.4505(3) 1.0601(3) 0.7071(2) 0.0533(7) Uani 1 1 d .
H11 H 0.5114 1.1131 0.7305 0.064 Uiso 1 1 calc R
C12 C 0.3288(3) 1.0965(3) 0.7116(2) 0.0651(9) Uani 1 1 d .
H12 H 0.3071 1.1742 0.7368 0.078 Uiso 1 1 calc R
C13 C 0.2421(3) 1.0166(4) 0.6785(2) 0.0608(9) Uani 1 1 d .
C14 C 0.2686(3) 0.9046(3) 0.6395(2) 0.0572(8) Uani 1 1 d .
H14 H 0.2067 0.8522 0.6168 0.069 Uiso 1 1 calc R
C15 C 0.3900(2) 0.8694(3) 0.63410(18) 0.0473(7) Uani 1 1 d .
H15 H 0.4101 0.7925 0.6069 0.057 Uiso 1 1 calc R

loop_
_atom_site_aniso_label
_atom_site_aniso_U_11
_atom_site_aniso_U_22
_atom_site_aniso_U_33
_atom_site_aniso_U_23
_atom_site_aniso_U_13
_atom_site_aniso_U_12
Br1 0.0698(3) 0.0984(4) 0.0767(3) 0.0041(2) -0.0289(2) -0.0011(2)
F1 0.0635(12) 0.1008(17) 0.0879(14) 0.0267(12) 0.0205(10) -0.0158(11)
F2 0.0431(10) 0.1095(17) 0.0878(14) 0.0169(12) 0.0036(9) 0.0154(10)
F3 0.0586(11) 0.1084(18) 0.0834(13) -0.0208(13) 0.0028(10) -0.0268(11)
F4 0.0492(11) 0.1259(19) 0.1096(15) 0.0369(14) 0.0177(10) 0.0374(11)
O1 0.0662(13) 0.0437(13) 0.0614(12) 0.0114(10) 0.0055(10) 0.0176(10)
O2 0.0700(16) 0.115(2) 0.0835(16) -0.0349(16) 0.0308(13) 0.0031(15)
O3 0.0607(14) 0.0715(15) 0.0525(12) -0.0186(11) 0.0072(10) -0.0006(11)
N1 0.0346(11) 0.0372(12) 0.0341(11) 0.0050(10) 0.0019(9) 0.0018(10)
C1 0.0356(14) 0.0415(17) 0.0431(14) 0.0028(12) -0.0024(11) 0.0007(12)
C2 0.0398(14) 0.0441(16) 0.0376(14) 0.0029(12) 0.0079(11) 0.0047(12)
C3 0.0503(16) 0.0409(17) 0.0423(14) 0.0097(12) 0.0063(12) 0.0055(13)
C4 0.0388(14) 0.0317(15) 0.0408(14) -0.0010(11) -0.0008(11) -0.0006(11)
C5 0.0361(14) 0.0518(18) 0.0429(15) 0.0065(12) 0.0058(11) -0.0005(12)
C6 0.0556(18) 0.062(2) 0.0408(15) 0.0047(14) 0.0080(13) -0.0018(15)
C7 0.0475(18) 0.073(2) 0.0565(19) 0.0047(17) 0.0069(14) -0.0037(16)
C8 0.0515(19) 0.058(2) 0.0466(17) 0.0037(14) 0.0113(14) 0.0109(15)
C9 0.101(3) 0.075(3) 0.062(2) -0.0248(19) -0.0009(18) -0.006(2)
C10 0.0407(14) 0.0341(15) 0.0365(13) 0.0013(11) -0.0014(11) 0.0026(12)
C11 0.0566(18) 0.0456(18) 0.0578(17) -0.0048(14) 0.0054(14) 0.0018(15)
C12 0.071(2) 0.055(2) 0.069(2) 0.0003(17) 0.0164(17) 0.0211(18)
C13 0.0471(18) 0.076(3) 0.0597(18) 0.0212(18) 0.0087(15) 0.0193(18)
C14 0.0420(17) 0.066(2) 0.0629(18) 0.0123(16) -0.0082(14) -0.0010(15)
C15 0.0458(17) 0.0451(17) 0.0509(16) -0.0044(13) -0.0057(13) 0.0035(13)

loop_
_atom_type_symbol
_atom_type_description
_atom_type_scat_dispersion_real
_atom_type_scat_dispersion_imag
_atom_type_scat_source
C C 0.0033 0.0016 'International Tables Vol C Tables 4.2.6.8 and 6.1.1.4'
H H 0.0000 0.0000 'International Tables Vol C Tables 4.2.6.8 and 6.1.1.4'
Br Br -0.2901 2.4595 'International Tables Vol C Tables 4.2.6.8 and 6.1.1.4'
F F 0.0171 0.0103 'International Tables Vol C Tables 4.2.6.8 and 6.1.1.4'
N N 0.0061 0.0033 'International Tables Vol C Tables 4.2.6.8 and 6.1.1.4'
O O 0.0106 0.0060 'International Tables Vol C Tables 4.2.6.8 and 6.1.1.4'

loop_
_geom_angle_atom_site_label_1
_geom_angle_atom_site_label_2
_geom_angle_atom_site_label_3
_geom_angle
C8 O3 C9 116.4(2)
C1 N1 C4 115.1(2)
C1 N1 C5 122.7(2)
C5 N1 C4 121.7(2)
O1 C1 N1 127.5(2)
O1 C1 C2 124.3(2)
N1 C1 C2 108.3(2)
C3 C2 C1 103.3(2)
C7 C2 C1 108.4(2)
C7 C2 C3 110.8(2)
C8 C2 C1 110.0(2)
C8 C2 C3 113.5(2)
C8 C2 C7 110.5(2)
C2 C3 H3A 110.6
C2 C3 H3B 110.6
C2 C3 C4 105.6(2)
H3A C3 H3B 108.7
C4 C3 H3A 110.6
C4 C3 H3B 110.6
N1 C4 C3 102.3(2)
N1 C4 H4 109.6
N1 C4 C10 111.7(2)
C3 C4 H4 109.6
C10 C4 C3 113.8(2)
C10 C4 H4 109.6
N1 C5 H5A 108.8
N1 C5 H5B 108.8
N1 C5 C6 113.9(2)
H5A C5 H5B 107.7
C6 C5 H5A 108.8
C6 C5 H5B 108.8
Br1 C6 H6A 109.3
Br1 C6 H6B 109.3
C5 C6 Br1 111.6(2)
C5 C6 H6A 109.3
C5 C6 H6B 109.3
H6A C6 H6B 108.0
F1 C7 F2 106.2(3)
F1 C7 F3 107.2(3)
F1 C7 C2 112.6(2)
F2 C7 C2 113.8(3)
F3 C7 F2 106.4(3)
F3 C7 C2 110.3(2)
O2 C8 O3 124.5(3)
O2 C8 C2 125.2(3)
O3 C8 C2 110.3(2)
O3 C9 H9A 109.5
O3 C9 H9B 109.5
O3 C9 H9C 109.5
H9A C9 H9B 109.5
H9A C9 H9C 109.5
H9B C9 H9C 109.5
C11 C10 C4 119.8(2)
C15 C10 C4 121.7(2)
C15 C10 C11 118.4(3)
C10 C11 H11 119.8
C10 C11 C12 120.4(3)
C12 C11 H11 119.8
C11 C12 H12 120.8
C13 C12 C11 118.5(3)
C13 C12 H12 120.8
C12 C13 F4 118.4(3)
C14 C13 F4 118.4(3)
C14 C13 C12 123.1(3)
C13 C14 H14 120.9
C13 C14 C15 118.1(3)
C15 C14 H14 120.9
C10 C15 C14 121.4(3)
C10 C15 H15 119.3
C14 C15 H15 119.3

loop_
_geom_bond_atom_site_label_1
_geom_bond_atom_site_label_2
_geom_bond_distance
Br1 C6 1.927(3)
F1 C7 1.321(3)
F2 C7 1.323(4)
F3 C7 1.325(4)
F4 C13 1.354(3)
O1 C1 1.208(3)
O2 C8 1.183(3)
O3 C8 1.319(4)
O3 C9 1.444(4)
N1 C1 1.333(3)
N1 C4 1.468(3)
N1 C5 1.449(3)
C1 C2 1.539(4)
C2 C3 1.533(4)
C2 C7 1.517(4)
C2 C8 1.511(4)
C3 H3A 0.9700
C3 H3B 0.9700
C3 C4 1.534(3)
C4 H4 0.9800
C4 C10 1.498(4)
C5 H5A 0.9700
C5 H5B 0.9700
C5 C6 1.499(4)
C6 H6A 0.9700
C6 H6B 0.9700
C9 H9A 0.9600
C9 H9B 0.9600
C9 H9C 0.9600
C10 C11 1.378(4)
C10 C15 1.375(4)
C11 H11 0.9300
C11 C12 1.385(4)
C12 H12 0.9300
C12 C13 1.352(5)
C13 C14 1.343(4)
C14 H14 0.9300
C14 C15 1.379(4)
C15 H15 0.9300

loop_
_geom_torsion_atom_site_label_1
_geom_torsion_atom_site_label_2
_geom_torsion_atom_site_label_3
_geom_torsion_atom_site_label_4
_geom_torsion
F4 C13 C14 C15 -178.5(2)
O1 C1 C2 C3 167.8(3)
O1 C1 C2 C7 -74.5(3)
O1 C1 C2 C8 46.4(3)
N1 C1 C2 C3 -12.0(3)
N1 C1 C2 C7 105.6(3)
N1 C1 C2 C8 -133.4(2)
N1 C4 C10 C11 126.3(2)
N1 C4 C10 C15 -52.5(3)
N1 C5 C6 Br1 -70.5(3)
C1 N1 C4 C3 16.5(3)
C1 N1 C4 C10 138.7(2)
C1 N1 C5 C6 106.5(3)
C1 C2 C3 C4 21.4(3)
C1 C2 C7 F1 -176.2(3)
C1 C2 C7 F2 62.8(3)
C1 C2 C7 F3 -56.6(3)
C1 C2 C8 O2 -124.1(3)
C1 C2 C8 O3 57.1(3)
C2 C3 C4 N1 -22.8(3)
C2 C3 C4 C10 -143.4(2)
C3 C2 C7 F1 -63.6(3)
C3 C2 C7 F2 175.5(2)
C3 C2 C7 F3 56.1(3)
C3 C2 C8 O2 120.8(3)
C3 C2 C8 O3 -58.1(3)
C3 C4 C10 C11 -118.5(3)
C3 C4 C10 C15 62.8(3)
C4 N1 C1 O1 177.2(3)
C4 N1 C1 C2 -2.9(3)
C4 N1 C5 C6 -65.0(3)
C4 C10 C11 C12 -178.8(2)
C4 C10 C15 C14 178.0(2)
C5 N1 C1 O1 5.2(4)
C5 N1 C1 C2 -174.9(2)
C5 N1 C4 C3 -171.4(2)
C5 N1 C4 C10 -49.3(3)
C7 C2 C3 C4 -94.5(3)
C7 C2 C8 O2 -4.4(4)
C7 C2 C8 O3 176.8(2)
C8 C2 C3 C4 140.5(2)
C8 C2 C7 F1 63.1(3)
C8 C2 C7 F2 -57.8(3)
C8 C2 C7 F3 -177.2(2)
C9 O3 C8 O2 2.3(5)
C9 O3 C8 C2 -178.9(3)
C10 C11 C12 C13 1.2(4)
C11 C10 C15 C14 -0.8(4)
C11 C12 C13 F4 177.7(3)
C11 C12 C13 C14 -1.5(5)
C12 C13 C14 C15 0.7(5)
C13 C14 C15 C10 0.5(4)
C15 C10 C11 C12 -0.1(4)
